data_7006833
loop_
_publ_author_name
'Weiss, Rainer'
'Jansen, Georg'
'Boese, Roland'
'Epple, Matthias'

_publ_section_title
;
 Crystal structure and thermochemical reactivity of an unusual copper
 complex that contains copper in four different coordination
 geometries.
;
_journal_issue 15
_journal_name_full 'Dalton transactions (Cambridge, England : 2003)'
_journal_page_first 1831
_journal_page_last 1835
_journal_paper_doi 10.1039/b514540f
_journal_year 2006
_chemical_formula_sum 'C14 H34 Cu4 N14 O'
_chemical_formula_weight 668.71
_chemical_name_systematic
; 
 ? 
;
_space_group_IT_number 2
_symmetry_space_group_name_Hall '-P 1'
_symmetry_space_group_name_H-M 'P -1'
_atom_sites_solution_hydrogens geom
_atom_sites_solution_primary direct
_atom_sites_solution_secondary difmap
_audit_creation_method SHELXL-97
_cell_angle_alpha 88.035(2)
_cell_angle_beta 86.732(2)
_cell_angle_gamma 65.656(2)
_cell_formula_units_Z 2
_cell_length_a 7.7059(7)
_cell_length_b 8.6082(8)
_cell_length_c 20.7908(19)
_cell_measurement_temperature 203(2)
_cell_volume 1254.4(2)
_computing_structure_refinement 'SHELXL-97 (Sheldrick, 1997)'
_computing_structure_solution 'SHELXS-97 (Sheldrick, 1990)'
_diffrn_ambient_temperature 203(2)
_diffrn_measured_fraction_theta_full 0.952
_diffrn_measured_fraction_theta_max 0.952
_diffrn_radiation_monochromator graphite
_diffrn_radiation_source 'fine-focus sealed tube'
_diffrn_radiation_type MoK\a
_diffrn_radiation_wavelength 0.71073
_diffrn_reflns_av_R_equivalents 0.0229
_diffrn_reflns_av_sigmaI/netI 0.0459
_diffrn_reflns_limit_h_max 10
_diffrn_reflns_limit_h_min -8
_diffrn_reflns_limit_k_max 11
_diffrn_reflns_limit_k_min -11
_diffrn_reflns_limit_l_max 25
_diffrn_reflns_limit_l_min -27
_diffrn_reflns_number 9250
_diffrn_reflns_theta_full 28.51
_diffrn_reflns_theta_max 28.51
_diffrn_reflns_theta_min 1.96
_exptl_absorpt_coefficient_mu 3.382
_exptl_crystal_density_diffrn 1.770
_exptl_crystal_density_method 'not measured'
_exptl_crystal_F_000 680
_refine_diff_density_max 0.501
_refine_diff_density_min -0.426
_refine_diff_density_rms 0.094
_refine_ls_extinction_method none
_refine_ls_goodness_of_fit_ref 0.997
_refine_ls_hydrogen_treatment mixed
_refine_ls_matrix_type full
_refine_ls_number_parameters 301
_refine_ls_number_reflns 6066
_refine_ls_number_restraints 0
_refine_ls_restrained_S_all 0.997
_refine_ls_R_factor_all 0.0500
_refine_ls_R_factor_gt 0.0321
_refine_ls_shift/su_max 0.001
_refine_ls_shift/su_mean 0.000
_refine_ls_structure_factor_coef Fsqd
_refine_ls_weighting_details 'calc w=1/[\s^2^(Fo^2^)+(0.0402P)^2^+0.3158P] where P=(Fo^2^+2Fc^2^)/3'
_refine_ls_weighting_scheme calc
_refine_ls_wR_factor_gt 0.0736
_refine_ls_wR_factor_ref 0.0808
_reflns_number_gt 4699
_reflns_number_total 6066
_reflns_threshold_expression >2sigma(I)
_cod_data_source_file b514540f.txt
_cod_data_source_block cudiethm
_cod_database_code 7006833

loop_
_symmetry_equiv_pos_as_xyz
'x, y, z'
'-x, -y, -z'

loop_
_atom_site_label
_atom_site_type_symbol
_atom_site_fract_x
_atom_site_fract_y
_atom_site_fract_z
_atom_site_U_iso_or_equiv
_atom_site_adp_type
_atom_site_occupancy
_atom_site_symmetry_multiplicity
_atom_site_calc_flag
_atom_site_refinement_flags
_atom_site_disorder_assembly
_atom_site_disorder_group
Cu1 Cu 0.34194(5) 0.73565(4) 0.253781(16) 0.01930(9) Uani 1 1 d . . .
C1 C 0.7239(4) 0.6603(4) 0.28637(15) 0.0292(7) Uani 1 1 d . . .
H1A H 0.8105 0.6620 0.3188 0.035 Uiso 1 1 d R . .
H1B H 0.7757 0.6758 0.2437 0.035 Uiso 1 1 d R . .
N1 N 0.5309(3) 0.7978(3) 0.29879(12) 0.0244(5) Uani 1 1 d . . .
H1C H 0.4979 0.8056 0.3441 0.029 Uiso 1 1 d R . .
H1D H 0.5327 0.9059 0.2793 0.029 Uiso 1 1 d R . .
Cu2 Cu 0.08643(5) 0.44223(4) 0.444835(16) 0.01979(9) Uani 1 1 d . . .
C2 C 0.7024(4) 0.4942(4) 0.29017(14) 0.0283(6) Uani 1 1 d . . .
H2A H 0.8252 0.3989 0.2803 0.034 Uiso 1 1 d R . .
H2B H 0.6570 0.4764 0.3336 0.034 Uiso 1 1 d R . .
N2 N 0.5613(3) 0.5028(3) 0.24306(12) 0.0262(5) Uani 1 1 d . . .
H2C H 0.6260 0.4996 0.2023 0.031 Uiso 1 1 d R . .
H2D H 0.5296 0.4090 0.2548 0.031 Uiso 1 1 d R . .
C3 C -0.0406(4) 0.9660(4) 0.24044(15) 0.0296(7) Uani 1 1 d . . .
H3A H -0.1391 1.0808 0.2330 0.036 Uiso 1 1 d R . .
H3B H -0.0878 0.9104 0.2748 0.036 Uiso 1 1 d R . .
N3 N 0.1380(3) 0.9742(3) 0.25843(12) 0.0248(5) Uani 1 1 d . . .
H3C H 0.1686 1.0357 0.2306 0.030 Uiso 1 1 d R . .
H3D H 0.1466 1.0001 0.3009 0.030 Uiso 1 1 d R . .
C4 C 0.0050(4) 0.8638(4) 0.17951(15) 0.0288(7) Uani 1 1 d . . .
H4A H -0.1044 0.8415 0.1683 0.035 Uiso 1 1 d R . .
H4B H 0.0340 0.9282 0.1439 0.035 Uiso 1 1 d R . .
N4 N 0.1722(3) 0.6998(3) 0.18903(11) 0.0244(5) Uani 1 1 d . . .
H4C H 0.1174 0.6352 0.2089 0.029 Uiso 1 1 d R . .
H4D H 0.2312 0.6832 0.1507 0.029 Uiso 1 1 d R . .
C5 C 0.1770(4) 0.5701(3) 0.38139(12) 0.0179(5) Uani 1 1 d . . .
N5 N 0.2229(3) 0.6403(3) 0.34088(12) 0.0255(5) Uani 1 1 d . . .
N6 N 0.1765(4) 0.0832(3) 0.39212(13) 0.0339(6) Uani 1 1 d . . .
C6 C 0.1413(4) 0.2131(3) 0.41364(13) 0.0217(6) Uani 1 1 d . . .
N7 N -0.3527(4) 0.6606(3) 0.43989(12) 0.0300(6) Uani 1 1 d . . .
C7 C -0.2112(4) 0.5881(3) 0.46403(13) 0.0216(6) Uani 1 1 d . . .
C11 C 0.6539(4) 0.1501(4) 0.08748(14) 0.0269(6) Uani 1 1 d . . .
H11A H 0.7461 0.1963 0.0974 0.032 Uiso 1 1 d R . .
H11B H 0.6350 0.0864 0.1252 0.032 Uiso 1 1 d R . .
Cu11 Cu 0.5000 0.0000 0.0000 0.02146(11) Uani 1 2 d S . .
N11 N 0.7240(3) 0.0371(3) 0.03079(12) 0.0240(5) Uani 1 1 d . . .
H11C H 0.7531 0.0929 -0.0063 0.029 Uiso 1 1 d R . .
H11D H 0.8230 -0.0751 0.0420 0.029 Uiso 1 1 d R . .
C12 C 0.4670(4) 0.2912(3) 0.07031(15) 0.0254(6) Uani 1 1 d . . .
H12A H 0.4070 0.3635 0.1077 0.030 Uiso 1 1 d R . .
H12B H 0.4884 0.3621 0.0356 0.030 Uiso 1 1 d R . .
N12 N 0.3431(3) 0.2122(3) 0.04878(11) 0.0233(5) Uani 1 1 d . . .
H12C H 0.3008 0.1823 0.0885 0.028 Uiso 1 1 d R . .
H12D H 0.2512 0.2948 0.0263 0.028 Uiso 1 1 d R . .
Cu21 Cu 0.0000 0.0000 0.5000 0.01840(11) Uani 1 2 d S . .
C21 C -0.3274(4) 0.2260(4) 0.43622(15) 0.0301(7) Uani 1 1 d . . .
H21A H -0.2576 0.2580 0.4012 0.036 Uiso 1 1 d R . .
H21B H -0.4597 0.3114 0.4383 0.036 Uiso 1 1 d R . .
N21 N -0.2373(3) 0.2191(3) 0.49738(11) 0.0204(5) Uani 1 1 d . . .
H21C H -0.3219 0.2153 0.5330 0.025 Uiso 1 1 d R . .
H21D H -0.1999 0.3081 0.4954 0.025 Uiso 1 1 d R . .
C22 C -0.3211(5) 0.0534(4) 0.42479(17) 0.0343(7) Uani 1 1 d . . .
H22A H -0.4093 0.0303 0.4554 0.041 Uiso 1 1 d R . .
H22B H -0.3597 0.0486 0.3810 0.041 Uiso 1 1 d R . .
N22 N -0.1238(3) -0.0738(3) 0.43186(11) 0.0217(5) Uani 1 1 d . . .
H22C H -0.0364 -0.0803 0.4014 0.026 Uiso 1 1 d R . .
H22D H -0.1276 -0.1735 0.4485 0.026 Uiso 1 1 d R . .
Cu31 Cu 0.82652(5) 0.50124(4) 0.088725(17) 0.02739(10) Uani 1 1 d . . .
N31 N 0.4771(4) 0.8383(3) 0.11565(15) 0.0412(7) Uani 1 1 d . . .
C31 C 0.6067(4) 0.7127(4) 0.10573(14) 0.0275(6) Uani 1 1 d . . .
N32 N 0.9020(4) 0.2962(3) -0.03694(13) 0.0353(6) Uani 1 1 d . . .
C32 C 0.8730(4) 0.3774(3) 0.00807(14) 0.0233(6) Uani 1 1 d . . .
N33 N 1.1212(4) 0.3172(3) 0.19105(13) 0.0349(6) Uani 1 1 d . . .
C33 C 1.0035(4) 0.3858(4) 0.15533(14) 0.0268(6) Uani 1 1 d . . .
O41 O 0.4315(3) 0.2070(3) 0.27509(11) 0.0377(5) Uani 1 1 d . . .
H41A H 0.3373 0.2384 0.2532 0.057 Uiso 1 1 d R . .
H41B H 0.3609 0.2411 0.3096 0.057 Uiso 1 1 d R . .

loop_
_atom_site_aniso_label
_atom_site_aniso_U_11
_atom_site_aniso_U_22
_atom_site_aniso_U_33
_atom_site_aniso_U_23
_atom_site_aniso_U_13
_atom_site_aniso_U_12
Cu1 0.01973(17) 0.01892(15) 0.02065(17) 0.00035(12) -0.00286(13) -0.00916(13)
C1 0.0216(15) 0.0424(17) 0.0262(15) 0.0055(13) -0.0041(12) -0.0158(13)
N1 0.0238(12) 0.0308(12) 0.0235(12) 0.0016(10) -0.0045(10) -0.0159(10)
Cu2 0.02474(18) 0.01829(16) 0.01799(16) 0.00012(12) 0.00154(13) -0.01086(13)
C2 0.0227(15) 0.0304(15) 0.0247(15) 0.0056(12) 0.0011(12) -0.0044(12)
N2 0.0262(13) 0.0231(12) 0.0264(13) 0.0011(10) 0.0030(11) -0.0080(10)
C3 0.0254(16) 0.0305(15) 0.0294(16) -0.0006(12) -0.0061(13) -0.0074(12)
N3 0.0289(13) 0.0228(11) 0.0252(12) 0.0027(9) -0.0070(11) -0.0126(10)
C4 0.0314(16) 0.0276(14) 0.0267(15) 0.0033(12) -0.0097(13) -0.0107(13)
N4 0.0302(13) 0.0259(12) 0.0196(11) 0.0002(9) -0.0051(10) -0.0137(10)
C5 0.0209(14) 0.0187(12) 0.0145(12) -0.0032(10) 0.0004(10) -0.0084(10)
N5 0.0266(13) 0.0269(12) 0.0227(12) 0.0021(10) 0.0020(10) -0.0114(10)
N6 0.0450(16) 0.0281(13) 0.0317(14) -0.0103(11) 0.0048(13) -0.0181(12)
C6 0.0229(14) 0.0275(14) 0.0161(12) 0.0001(11) 0.0020(11) -0.0121(11)
N7 0.0263(14) 0.0335(13) 0.0283(13) 0.0016(11) -0.0030(11) -0.0104(11)
C7 0.0233(14) 0.0211(13) 0.0239(14) 0.0025(11) -0.0013(12) -0.0129(11)
C11 0.0252(15) 0.0297(14) 0.0266(15) 0.0026(12) -0.0088(12) -0.0112(12)
Cu11 0.0149(2) 0.0204(2) 0.0259(3) -0.00236(18) -0.00136(19) -0.00379(18)
N11 0.0189(12) 0.0213(11) 0.0287(13) -0.0003(9) -0.0022(10) -0.0049(9)
C12 0.0249(15) 0.0215(13) 0.0280(15) -0.0038(11) -0.0001(12) -0.0078(11)
N12 0.0197(12) 0.0253(11) 0.0215(12) -0.0007(9) -0.0003(10) -0.0060(10)
Cu21 0.0178(2) 0.0141(2) 0.0224(2) 0.00014(17) -0.00500(19) -0.00529(17)
C21 0.0260(16) 0.0275(15) 0.0284(15) 0.0050(12) -0.0080(13) -0.0021(12)
N21 0.0205(11) 0.0172(10) 0.0231(12) -0.0009(9) -0.0016(10) -0.0071(9)
C22 0.0295(17) 0.0330(16) 0.0400(18) -0.0047(13) -0.0125(15) -0.0109(13)
N22 0.0211(12) 0.0191(11) 0.0250(12) -0.0014(9) -0.0038(10) -0.0079(9)
Cu31 0.0277(2) 0.02846(19) 0.02259(18) -0.00020(14) -0.00229(15) -0.00798(15)
N31 0.0378(16) 0.0313(14) 0.0482(18) 0.0068(12) 0.0015(14) -0.0088(13)
C31 0.0288(16) 0.0293(15) 0.0243(15) 0.0050(12) -0.0011(13) -0.0121(13)
N32 0.0337(15) 0.0321(14) 0.0342(15) -0.0067(12) -0.0042(12) -0.0068(12)
C32 0.0182(14) 0.0233(13) 0.0261(15) 0.0048(11) -0.0047(12) -0.0062(11)
N33 0.0344(15) 0.0377(14) 0.0252(13) 0.0029(11) -0.0007(12) -0.0077(12)
C33 0.0318(16) 0.0259(14) 0.0189(13) -0.0029(11) 0.0023(12) -0.0082(12)
O41 0.0317(12) 0.0442(13) 0.0356(13) 0.0020(10) -0.0043(10) -0.0138(10)

loop_
_atom_type_symbol
_atom_type_description
_atom_type_scat_dispersion_real
_atom_type_scat_dispersion_imag
_atom_type_scat_source
C C 0.0033 0.0016 'International Tables Vol C Tables 4.2.6.8 and 6.1.1.4'
H H 0.0000 0.0000 'International Tables Vol C Tables 4.2.6.8 and 6.1.1.4'
N N 0.0061 0.0033 'International Tables Vol C Tables 4.2.6.8 and 6.1.1.4'
Cu Cu 0.3201 1.2651 'International Tables Vol C Tables 4.2.6.8 and 6.1.1.4'
O O 0.0106 0.0060 'International Tables Vol C Tables 4.2.6.8 and 6.1.1.4'

loop_
_geom_angle_atom_site_label_1
_geom_angle_atom_site_label_2
_geom_angle_atom_site_label_3
_geom_angle
_geom_angle_site_symmetry_1
_geom_angle_site_symmetry_3
_geom_angle_publ_flag
N3 Cu1 N1 93.12(9) . . ?
N3 Cu1 N2 174.72(10) . . ?
N1 Cu1 N2 85.08(10) . . ?
N3 Cu1 N4 84.37(9) . . ?
N1 Cu1 N4 165.72(10) . . ?
N2 Cu1 N4 96.16(9) . . ?
N3 Cu1 N5 94.48(10) . . ?
N1 Cu1 N5 98.36(9) . . ?
N2 Cu1 N5 90.69(9) . . ?
N4 Cu1 N5 95.85(10) . . ?
N1 C1 C2 106.9(2) . . ?
C1 N1 Cu1 107.85(17) . . ?
C6 Cu2 C5 111.08(11) . . ?
C6 Cu2 C7 107.32(10) . 2_566 ?
C5 Cu2 C7 113.42(11) . 2_566 ?
C6 Cu2 C7 112.17(11) . . ?
C5 Cu2 C7 107.74(10) . . ?
C7 Cu2 C7 105.04(9) 2_566 . ?
C6 Cu2 Cu2 123.69(8) . 2_566 ?
C5 Cu2 Cu2 125.24(7) . 2_566 ?
C7 Cu2 Cu2 52.53(8) 2_566 2_566 ?
C7 Cu2 Cu2 52.51(7) . 2_566 ?
N2 C2 C1 107.9(2) . . ?
C2 N2 Cu1 106.04(17) . . ?
N3 C3 C4 106.9(3) . . ?
C3 N3 Cu1 106.93(17) . . ?
N4 C4 C3 109.3(2) . . ?
C4 N4 Cu1 108.65(17) . . ?
N5 C5 Cu2 174.5(2) . . ?
C5 N5 Cu1 170.5(2) . . ?
N6 C6 Cu2 175.9(3) . . ?
N7 C7 Cu2 141.0(2) . 2_566 ?
N7 C7 Cu2 143.3(2) . . ?
Cu2 C7 Cu2 74.96(9) 2_566 . ?
N11 C11 C12 106.7(2) . . ?
N12 Cu11 N12 180.0 2_655 . ?
N12 Cu11 N11 95.58(9) 2_655 . ?
N12 Cu11 N11 84.42(9) . . ?
N12 Cu11 N11 84.42(9) 2_655 2_655 ?
N12 Cu11 N11 95.58(9) . 2_655 ?
N11 Cu11 N11 180.00(13) . 2_655 ?
C11 N11 Cu11 107.14(17) . . ?
N12 C12 C11 107.8(2) . . ?
C12 N12 Cu11 109.79(17) . . ?
N22 Cu21 N22 180.0 . 2_556 ?
N22 Cu21 N21 84.03(9) . . ?
N22 Cu21 N21 95.97(9) 2_556 . ?
N22 Cu21 N21 95.98(9) . 2_556 ?
N22 Cu21 N21 84.02(9) 2_556 2_556 ?
N21 Cu21 N21 180.0 . 2_556 ?
N21 C21 C22 108.0(2) . . ?
C21 N21 Cu21 108.03(16) . . ?
N22 C22 C21 108.4(2) . . ?
C22 N22 Cu21 109.97(17) . . ?
C31 Cu31 C33 121.18(12) . . ?
C31 Cu31 C32 123.32(12) . . ?
C33 Cu31 C32 115.21(11) . . ?
N31 C31 Cu31 179.6(3) . . ?
N32 C32 Cu31 175.9(3) . . ?
N33 C33 Cu31 173.9(3) . . ?

loop_
_geom_bond_atom_site_label_1
_geom_bond_atom_site_label_2
_geom_bond_distance
_geom_bond_site_symmetry_2
_geom_bond_publ_flag
Cu1 N3 2.008(2) . ?
Cu1 N1 2.029(2) . ?
Cu1 N2 2.030(2) . ?
Cu1 N4 2.044(2) . ?
Cu1 N5 2.264(3) . ?
C1 N1 1.484(4) . ?
C1 C2 1.505(4) . ?
Cu2 C6 1.964(3) . ?
Cu2 C5 1.967(3) . ?
Cu2 C7 2.133(3) 2_566 ?
Cu2 C7 2.134(3) . ?
Cu2 Cu2 2.5964(7) 2_566 ?
C2 N2 1.482(4) . ?
C3 N3 1.476(4) . ?
C3 C4 1.508(4) . ?
C4 N4 1.484(3) . ?
C5 N5 1.143(4) . ?
N6 C6 1.138(4) . ?
N7 C7 1.145(4) . ?
C7 Cu2 2.133(3) 2_566 ?
C11 N11 1.483(4) . ?
C11 C12 1.505(4) . ?
Cu11 N12 1.998(2) 2_655 ?
Cu11 N12 1.998(2) . ?
Cu11 N11 2.021(2) . ?
Cu11 N11 2.021(2) 2_655 ?
C12 N12 1.476(4) . ?
Cu21 N22 2.009(2) . ?
Cu21 N22 2.009(2) 2_556 ?
Cu21 N21 2.016(2) . ?
Cu21 N21 2.016(2) 2_556 ?
C21 N21 1.471(3) . ?
C21 C22 1.493(4) . ?
C22 N22 1.474(4) . ?
Cu31 C31 1.934(3) . ?
Cu31 C33 1.941(3) . ?
Cu31 C32 1.954(3) . ?
N31 C31 1.145(4) . ?
N32 C32 1.143(4) . ?
N33 C33 1.152(4) . ?

loop_
_geom_torsion_atom_site_label_1
_geom_torsion_atom_site_label_2
_geom_torsion_atom_site_label_3
_geom_torsion_atom_site_label_4
_geom_torsion
_geom_torsion_site_symmetry_1
_geom_torsion_site_symmetry_2
_geom_torsion_site_symmetry_3
_geom_torsion_site_symmetry_4
_geom_torsion_publ_flag
C2 C1 N1 Cu1 -39.5(3) . . . . ?
N3 Cu1 N1 C1 -162.86(19) . . . . ?
N2 Cu1 N1 C1 12.16(19) . . . . ?
N4 Cu1 N1 C1 -83.5(4) . . . . ?
N5 Cu1 N1 C1 102.14(19) . . . . ?
N1 C1 C2 N2 56.7(3) . . . . ?
C1 C2 N2 Cu1 -44.7(3) . . . . ?
N3 Cu1 N2 C2 88.2(10) . . . . ?
N1 Cu1 N2 C2 17.92(19) . . . . ?
N4 Cu1 N2 C2 -176.37(19) . . . . ?
N5 Cu1 N2 C2 -80.41(19) . . . . ?
C4 C3 N3 Cu1 -48.2(3) . . . . ?
N1 Cu1 N3 C3 -168.56(19) . . . . ?
N2 Cu1 N3 C3 121.5(10) . . . . ?
N4 Cu1 N3 C3 25.54(19) . . . . ?
N5 Cu1 N3 C3 -69.91(19) . . . . ?
N3 C3 C4 N4 51.9(3) . . . . ?
C3 C4 N4 Cu1 -29.7(3) . . . . ?
N3 Cu1 N4 C4 2.44(19) . . . . ?
N1 Cu1 N4 C4 -78.0(4) . . . . ?
N2 Cu1 N4 C4 -172.28(19) . . . . ?
N5 Cu1 N4 C4 96.39(19) . . . . ?
C6 Cu2 C5 N5 47(3) . . . . ?
C7 Cu2 C5 N5 168(2) 2_566 . . . ?
C7 Cu2 C5 N5 -76(3) . . . . ?
Cu2 Cu2 C5 N5 -132(2) 2_566 . . . ?
Cu2 C5 N5 Cu1 -63(3) . . . . ?
N3 Cu1 N5 C5 159.2(14) . . . . ?
N1 Cu1 N5 C5 -106.9(14) . . . . ?
N2 Cu1 N5 C5 -21.8(14) . . . . ?
N4 Cu1 N5 C5 74.4(14) . . . . ?
C5 Cu2 C6 N6 -7(4) . . . . ?
C7 Cu2 C6 N6 -132(4) 2_566 . . . ?
C7 Cu2 C6 N6 113(4) . . . . ?
Cu2 Cu2 C6 N6 172(4) 2_566 . . . ?
C6 Cu2 C7 N7 -73.3(4) . . . . ?
C5 Cu2 C7 N7 49.2(4) . . . . ?
C7 Cu2 C7 N7 170.4(4) 2_566 . . . ?
Cu2 Cu2 C7 N7 170.4(4) 2_566 . . . ?
C6 Cu2 C7 Cu2 116.25(10) . . . 2_566 ?
C5 Cu2 C7 Cu2 -121.20(9) . . . 2_566 ?
C7 Cu2 C7 Cu2 0.000(2) 2_566 . . 2_566 ?
C12 C11 N11 Cu11 -44.8(3) . . . . ?
N12 Cu11 N11 C11 -159.70(18) 2_655 . . . ?
N12 Cu11 N11 C11 20.29(18) . . . . ?
N11 Cu11 N11 C11 -107(22) 2_655 . . . ?
N11 C11 C12 N12 53.4(3) . . . . ?
C11 C12 N12 Cu11 -35.9(3) . . . . ?
N12 Cu11 N12 C12 92(4) 2_655 . . . ?
N11 Cu11 N12 C12 8.80(19) . . . . ?
N11 Cu11 N12 C12 -171.20(19) 2_655 . . . ?
C22 C21 N21 Cu21 42.9(3) . . . . ?
N22 Cu21 N21 C21 -19.19(19) . . . . ?
N22 Cu21 N21 C21 160.81(19) 2_556 . . . ?
N21 Cu21 N21 C21 -172(2) 2_556 . . . ?
N21 C21 C22 N22 -50.9(3) . . . . ?
C21 C22 N22 Cu21 34.1(3) . . . . ?
N22 Cu21 N22 C22 80(9) 2_556 . . . ?
N21 Cu21 N22 C22 -8.4(2) . . . . ?
N21 Cu21 N22 C22 171.6(2) 2_556 . . . ?
C33 Cu31 C31 N31 100(52) . . . . ?
C32 Cu31 C31 N31 -86(52) . . . . ?
C31 Cu31 C32 N32 -130(4) . . . . ?
C33 Cu31 C32 N32 44(4) . . . . ?
C31 Cu31 C33 N33 -127(3) . . . . ?
C32 Cu31 C33 N33 59(3) . . . . ?
